data_4024755
loop_
_publ_author_name
'Emilie Vardelle'
'Agn\`es Martin-Mingot'
'Marie-Paule Jouannetaud'
'Christian Bachmann'
'J\'er\^ome Marrot'
'S\'ebastien Thibaudeau'

_publ_contact_author
;
      Dr S. Thibaudeau
      Laboratoire Synth\`ese et r\'eactivit\'e des Substances naturelles
      UMR 6514, Universit\'e de Poitiers
      40,Avenue du Recteur Pineau, F-86022 Poitiers Cedex
      France
;
_publ_contact_author_email sebastien.thibaudeau@univ-poitiers.fr
_publ_contact_author_fax '(33) 05 49 45 35 01'
_publ_contact_author_phone '(33) 05 49 45 45 88'
_publ_section_title
;
Substitution Effect on the Cylization/Fluorination Reaction of N-Dienes in
Superacid
;
_journal_name_full 'Journal of Organic Chemistry'
_journal_page_first 6025
_journal_page_last 6034
_journal_paper_doi 10.1021/jo900881f
_journal_volume 74
_journal_year 2009
_chemical_formula_sum 'C13 H15 Cl2 F N2 O2'
_chemical_formula_weight 321.17
_chemical_name_systematic
; 
 ? 
;
_space_group_IT_number 14
_symmetry_cell_setting monoclinic
_symmetry_space_group_name_Hall '-P 2ybc'
_symmetry_space_group_name_H-M 'P 1 21/c 1'
_atom_sites_solution_hydrogens geom
_atom_sites_solution_primary direct
_atom_sites_solution_secondary difmap
_audit_creation_method SHELXL-97
_cell_angle_alpha 90.00
_cell_angle_beta 93.4710(10)
_cell_angle_gamma 90.00
_cell_formula_units_Z 4
_cell_length_a 8.0746(2)
_cell_length_b 10.6307(3)
_cell_length_c 17.2901(5)
_cell_measurement_reflns_used 9520
_cell_measurement_temperature 296(2)
_cell_measurement_theta_max 28.95
_cell_measurement_theta_min 2.36
_cell_volume 1481.44(7)
_computing_cell_refinement 'Bruker APEX2'
_computing_data_collection 'Bruker APEX2'
_computing_data_reduction 'Bruker SAINT'
_computing_molecular_graphics 'Bruker SHELXTL'
_computing_publication_material 'Bruker SHELXTL'
_computing_structure_refinement 'SHELXL-97 (Sheldrick, 1997)'
_computing_structure_solution 'SHELXS-97 (Sheldrick, 1990)'
_diffrn_ambient_temperature 296(2)
_diffrn_detector_area_resol_mean 512x512
_diffrn_measured_fraction_theta_full 1.000
_diffrn_measured_fraction_theta_max 1.000
_diffrn_measurement_device_type 'CCD area detector'
_diffrn_measurement_method 'phi and omega scans'
_diffrn_radiation_monochromator graphite
_diffrn_radiation_source 'fine-focus sealed tube'
_diffrn_radiation_type MoK\a
_diffrn_radiation_wavelength 0.71073
_diffrn_reflns_av_R_equivalents 0.0338
_diffrn_reflns_av_sigmaI/netI 0.0068
_diffrn_reflns_limit_h_max 9
_diffrn_reflns_limit_h_min -9
_diffrn_reflns_limit_k_max 12
_diffrn_reflns_limit_k_min -12
_diffrn_reflns_limit_l_max 20
_diffrn_reflns_limit_l_min -20
_diffrn_reflns_number 124307
_diffrn_reflns_theta_full 24.99
_diffrn_reflns_theta_max 24.99
_diffrn_reflns_theta_min 2.36
_exptl_absorpt_coefficient_mu 0.451
_exptl_absorpt_correction_T_max 0.9479
_exptl_absorpt_correction_T_min 0.8581
_exptl_absorpt_correction_type multi-scan
_exptl_absorpt_process_details 'SADABS (Sheldrick, V2.10)'
_exptl_crystal_colour colorless
_exptl_crystal_density_diffrn 1.440
_exptl_crystal_density_method 'not measured'
_exptl_crystal_description parallelepiped
_exptl_crystal_F_000 664
_exptl_crystal_size_max 0.35
_exptl_crystal_size_mid 0.20
_exptl_crystal_size_min 0.12
_refine_diff_density_max 0.583
_refine_diff_density_min -0.675
_refine_diff_density_rms 0.068
_refine_ls_extinction_method none
_refine_ls_goodness_of_fit_ref 1.114
_refine_ls_hydrogen_treatment constr
_refine_ls_matrix_type full
_refine_ls_number_parameters 182
_refine_ls_number_reflns 2615
_refine_ls_number_restraints 0
_refine_ls_restrained_S_all 1.114
_refine_ls_R_factor_all 0.0710
_refine_ls_R_factor_gt 0.0601
_refine_ls_shift/su_max 0.000
_refine_ls_shift/su_mean 0.000
_refine_ls_structure_factor_coef Fsqd
_refine_ls_weighting_details 'calc w=1/[\s^2^(Fo^2^)+(0.0875P)^2^+1.6334P] where P=(Fo^2^+2Fc^2^)/3'
_refine_ls_weighting_scheme calc
_refine_ls_wR_factor_gt 0.1708
_refine_ls_wR_factor_ref 0.1805
_reflns_number_gt 2250
_reflns_number_total 2615
_reflns_threshold_expression >2sigma(I)
_cod_data_source_file jo900881f_si_001_4.cif
_cod_data_source_block 6h'
_cod_depositor_comments
;
The following automatic conversions were performed:
'_symmetry_cell_setting' value 'Monoclinic' changed to 'monoclinic'
according to '/home/saulius/struct/CIF-dictionaries/cif_core.dic'
dictionary named 'cif_core.dic' version 2.4.1 from 2010-06-29.

Automatic conversion script
Id: cif_fix_enum 1527 2010-12-29 10:47:43Z saulius 
;
_cod_original_sg_symbol_H-M P2(1)/c
_cod_database_code 4024755

loop_
_symmetry_equiv_pos_as_xyz
'x, y, z'
'-x, y+1/2, -z+1/2'
'-x, -y, -z'
'x, -y-1/2, z-1/2'

loop_
_atom_site_label
_atom_site_type_symbol
_atom_site_fract_x
_atom_site_fract_y
_atom_site_fract_z
_atom_site_U_iso_or_equiv
_atom_site_adp_type
_atom_site_occupancy
_atom_site_symmetry_multiplicity
_atom_site_calc_flag
_atom_site_refinement_flags
_atom_site_disorder_assembly
_atom_site_disorder_group
Cl1 Cl 0.45749(13) -0.22472(9) 0.22542(7) 0.0748(4) Uani 1 1 d . . .
Cl2 Cl 0.07873(14) 0.14029(9) 0.25289(6) 0.0755(4) Uani 1 1 d . . .
F1 F 0.4148(3) -0.00098(18) 0.27279(11) 0.0596(5) Uani 1 1 d . . .
N1 N 0.1806(4) 0.6680(3) -0.0047(2) 0.0705(9) Uani 1 1 d . . .
O1 O 0.1200(6) 0.7283(3) 0.0466(2) 0.1173(15) Uani 1 1 d . . .
O2 O 0.1977(5) 0.7107(3) -0.0688(2) 0.1106(13) Uani 1 1 d . . .
C1 C 0.2676(5) 0.3658(3) 0.09804(18) 0.0562(8) Uani 1 1 d . . .
H1 H 0.2646 0.3326 0.1477 0.067 Uiso 1 1 calc R . .
C2 C 0.2197(5) 0.4890(3) 0.0842(2) 0.0640(10) Uani 1 1 d . . .
H2 H 0.1824 0.5386 0.1239 0.077 Uiso 1 1 calc R . .
C3 C 0.2283(4) 0.5365(3) 0.01081(19) 0.0509(8) Uani 1 1 d . . .
C4 C 0.2784(5) 0.4648(4) -0.0487(2) 0.0668(10) Uani 1 1 d . . .
H4 H 0.2823 0.4985 -0.0982 0.080 Uiso 1 1 calc R . .
C5 C 0.3235(5) 0.3414(4) -0.0343(2) 0.0638(9) Uani 1 1 d . . .
H5 H 0.3570 0.2914 -0.0747 0.077 Uiso 1 1 calc R . .
C6 C 0.3196(4) 0.2916(3) 0.03881(18) 0.0464(7) Uani 1 1 d . . .
C7 C 0.3798(4) 0.1575(3) 0.0520(2) 0.0557(8) Uani 1 1 d . . .
H7A H 0.3494 0.1084 0.0060 0.067 Uiso 1 1 calc R . .
H7B H 0.5000 0.1582 0.0586 0.067 Uiso 1 1 calc R . .
N8 N 0.3141(3) 0.0955(2) 0.11878(14) 0.0401(6) Uani 1 1 d . . .
C9 C 0.4061(4) -0.0206(3) 0.13633(19) 0.0479(7) Uani 1 1 d . . .
H9A H 0.5240 -0.0025 0.1411 0.057 Uiso 1 1 calc R . .
H9B H 0.3860 -0.0800 0.0942 0.057 Uiso 1 1 calc R . .
C10 C 0.3537(4) -0.0775(3) 0.21019(17) 0.0426(7) Uani 1 1 d . . .
C11 C 0.1690(4) -0.0956(3) 0.21174(17) 0.0427(7) Uani 1 1 d . . .
H11A H 0.1413 -0.1113 0.2647 0.051 Uiso 1 1 calc R . .
H11B H 0.1371 -0.1693 0.1813 0.051 Uiso 1 1 calc R . .
C12 C 0.0695(4) 0.0168(3) 0.18043(19) 0.0469(7) Uani 1 1 d . . .
C13 C 0.1388(3) 0.0678(3) 0.10713(17) 0.0436(7) Uani 1 1 d . . .
H13A H 0.1219 0.0065 0.0659 0.052 Uiso 1 1 calc R . .
H13B H 0.0794 0.1438 0.0914 0.052 Uiso 1 1 calc R . .
C14 C -0.1182(4) -0.0161(4) 0.1677(3) 0.0822(14) Uani 1 1 d . . .
H14A H -0.1330 -0.0776 0.1272 0.123 Uiso 1 1 calc R . .
H14B H -0.1794 0.0585 0.1532 0.123 Uiso 1 1 calc R . .
H14C H -0.1577 -0.0494 0.2148 0.123 Uiso 1 1 calc R . .

loop_
_atom_site_aniso_label
_atom_site_aniso_U_11
_atom_site_aniso_U_22
_atom_site_aniso_U_33
_atom_site_aniso_U_23
_atom_site_aniso_U_13
_atom_site_aniso_U_12
Cl1 0.0757(7) 0.0533(6) 0.0948(8) 0.0159(5) 0.0017(5) 0.0253(4)
Cl2 0.0959(8) 0.0510(5) 0.0836(7) -0.0008(4) 0.0373(6) 0.0207(5)
F1 0.0756(13) 0.0497(11) 0.0516(10) -0.0043(8) -0.0114(9) -0.0055(9)
N1 0.078(2) 0.0451(17) 0.086(2) 0.0131(17) -0.0158(18) -0.0060(15)
O1 0.204(5) 0.0503(18) 0.095(2) -0.0053(17) -0.016(3) 0.023(2)
O2 0.127(3) 0.082(2) 0.125(3) 0.065(2) 0.027(2) 0.024(2)
C1 0.084(2) 0.0455(18) 0.0384(15) 0.0076(13) 0.0025(15) -0.0029(16)
C2 0.097(3) 0.0420(18) 0.0522(18) -0.0022(14) 0.0016(18) -0.0037(18)
C3 0.0559(18) 0.0388(15) 0.0568(18) 0.0117(14) -0.0066(14) -0.0094(14)
C4 0.084(3) 0.068(2) 0.0482(18) 0.0239(17) 0.0097(17) 0.003(2)
C5 0.085(3) 0.061(2) 0.0476(18) 0.0085(16) 0.0216(17) 0.0098(19)
C6 0.0453(15) 0.0450(16) 0.0495(16) 0.0081(13) 0.0080(12) -0.0049(13)
C7 0.0595(19) 0.0494(18) 0.0604(19) 0.0111(15) 0.0228(15) 0.0062(15)
N8 0.0369(12) 0.0349(12) 0.0493(13) 0.0062(10) 0.0095(10) 0.0027(9)
C9 0.0396(14) 0.0448(16) 0.0599(18) 0.0062(14) 0.0090(13) 0.0083(13)
C10 0.0449(15) 0.0317(14) 0.0507(16) 0.0009(12) -0.0018(12) 0.0051(12)
C11 0.0457(15) 0.0310(14) 0.0520(16) 0.0043(12) 0.0066(12) -0.0011(11)
C12 0.0364(14) 0.0394(16) 0.0654(19) 0.0073(13) 0.0078(13) 0.0021(12)
C13 0.0393(14) 0.0377(15) 0.0529(16) 0.0062(12) -0.0033(12) 0.0033(12)
C14 0.0343(17) 0.075(3) 0.135(4) 0.045(3) -0.0068(19) -0.0117(17)

loop_
_atom_type_symbol
_atom_type_description
_atom_type_scat_dispersion_real
_atom_type_scat_dispersion_imag
_atom_type_scat_source
C C 0.0033 0.0016 'International Tables Vol C Tables 4.2.6.8 and 6.1.1.4'
H H 0.0000 0.0000 'International Tables Vol C Tables 4.2.6.8 and 6.1.1.4'
N N 0.0061 0.0033 'International Tables Vol C Tables 4.2.6.8 and 6.1.1.4'
O O 0.0106 0.0060 'International Tables Vol C Tables 4.2.6.8 and 6.1.1.4'
F F 0.0171 0.0103 'International Tables Vol C Tables 4.2.6.8 and 6.1.1.4'
Cl Cl 0.1484 0.1585 'International Tables Vol C Tables 4.2.6.8 and 6.1.1.4'

loop_
_geom_angle_atom_site_label_1
_geom_angle_atom_site_label_2
_geom_angle_atom_site_label_3
_geom_angle
_geom_angle_site_symmetry_1
_geom_angle_site_symmetry_3
_geom_angle_publ_flag
O2 N1 O1 122.7(4) . . ?
O2 N1 C3 118.6(4) . . ?
O1 N1 C3 118.6(3) . . ?
C6 C1 C2 120.6(3) . . ?
C6 C1 H1 119.7 . . ?
C2 C1 H1 119.7 . . ?
C3 C2 C1 118.7(3) . . ?
C3 C2 H2 120.7 . . ?
C1 C2 H2 120.7 . . ?
C4 C3 C2 121.8(3) . . ?
C4 C3 N1 118.8(3) . . ?
C2 C3 N1 119.4(3) . . ?
C3 C4 C5 118.9(3) . . ?
C3 C4 H4 120.5 . . ?
C5 C4 H4 120.5 . . ?
C6 C5 C4 120.8(3) . . ?
C6 C5 H5 119.6 . . ?
C4 C5 H5 119.6 . . ?
C5 C6 C1 119.3(3) . . ?
C5 C6 C7 118.4(3) . . ?
C1 C6 C7 122.3(3) . . ?
N8 C7 C6 114.5(3) . . ?
N8 C7 H7A 108.6 . . ?
C6 C7 H7A 108.6 . . ?
N8 C7 H7B 108.6 . . ?
C6 C7 H7B 108.6 . . ?
H7A C7 H7B 107.6 . . ?
C13 N8 C7 112.4(2) . . ?
C13 N8 C9 109.7(2) . . ?
C7 N8 C9 110.0(2) . . ?
N8 C9 C10 110.6(2) . . ?
N8 C9 H9A 109.5 . . ?
C10 C9 H9A 109.5 . . ?
N8 C9 H9B 109.5 . . ?
C10 C9 H9B 109.5 . . ?
H9A C9 H9B 108.1 . . ?
F1 C10 C9 108.4(2) . . ?
F1 C10 C11 111.1(2) . . ?
C9 C10 C11 113.5(2) . . ?
F1 C10 Cl1 104.54(18) . . ?
C9 C10 Cl1 109.0(2) . . ?
C11 C10 Cl1 110.0(2) . . ?
C10 C11 C12 113.3(2) . . ?
C10 C11 H11A 108.9 . . ?
C12 C11 H11A 108.9 . . ?
C10 C11 H11B 108.9 . . ?
C12 C11 H11B 108.9 . . ?
H11A C11 H11B 107.7 . . ?
C13 C12 C11 111.4(2) . . ?
C13 C12 C14 111.5(3) . . ?
C11 C12 C14 111.3(3) . . ?
C13 C12 Cl2 108.4(2) . . ?
C11 C12 Cl2 108.9(2) . . ?
C14 C12 Cl2 105.0(3) . . ?
N8 C13 C12 111.3(2) . . ?
N8 C13 H13A 109.4 . . ?
C12 C13 H13A 109.4 . . ?
N8 C13 H13B 109.4 . . ?
C12 C13 H13B 109.4 . . ?
H13A C13 H13B 108.0 . . ?
C12 C14 H14A 109.5 . . ?
C12 C14 H14B 109.5 . . ?
H14A C14 H14B 109.5 . . ?
C12 C14 H14C 109.5 . . ?
H14A C14 H14C 109.5 . . ?
H14B C14 H14C 109.5 . . ?

loop_
_geom_bond_atom_site_label_1
_geom_bond_atom_site_label_2
_geom_bond_distance
_geom_bond_site_symmetry_2
_geom_bond_publ_flag
Cl1 C10 1.788(3) . ?
Cl2 C12 1.813(3) . ?
F1 C10 1.418(3) . ?
N1 O2 1.213(5) . ?
N1 O1 1.219(5) . ?
N1 C3 1.471(4) . ?
C1 C6 1.378(5) . ?
C1 C2 1.382(5) . ?
C1 H1 0.9300 . ?
C2 C3 1.372(5) . ?
C2 H2 0.9300 . ?
C3 C4 1.361(5) . ?
C4 C5 1.380(5) . ?
C4 H4 0.9300 . ?
C5 C6 1.373(4) . ?
C5 H5 0.9300 . ?
C6 C7 1.519(4) . ?
C7 N8 1.457(4) . ?
C7 H7A 0.9700 . ?
C7 H7B 0.9700 . ?
N8 C13 1.449(4) . ?
N8 C9 1.462(4) . ?
C9 C10 1.497(4) . ?
C9 H9A 0.9700 . ?
C9 H9B 0.9700 . ?
C10 C11 1.506(4) . ?
C11 C12 1.521(4) . ?
C11 H11A 0.9700 . ?
C11 H11B 0.9700 . ?
C12 C13 1.516(4) . ?
C12 C14 1.557(4) . ?
C13 H13A 0.9700 . ?
C13 H13B 0.9700 . ?
C14 H14A 0.9600 . ?
C14 H14B 0.9600 . ?
C14 H14C 0.9600 . ?
